data_4027392
loop_
_publ_author_name
'R. Rama Suresh'
'K. C. Kumara Swamy'

_publ_section_title
;
 Palladium-Catalyzed Annulation of Allenes with Indole-2-carboxylic Acid
 Derivatives: Synthesis of Indolo[2,3-c]pyrane-1-ones via Ar-I Reactivity
 or C-H Functionalization
;
_journal_name_full 'Journal of Organic Chemistry'
_journal_page_first 6959
_journal_page_last 6969
_journal_paper_doi 10.1021/jo301149s
_journal_volume 77
_journal_year 2012
_chemical_formula_moiety 'C23 H28 N O5 P'
_chemical_formula_sum 'C23 H28 N O5 P'
_chemical_formula_weight 429.43
_chemical_name_systematic
; 

 ? 

;
_space_group_IT_number 14
_symmetry_cell_setting monoclinic
_symmetry_space_group_name_Hall '-P 2ybc'
_symmetry_space_group_name_H-M 'P 1 21/c 1'
_atom_sites_solution_hydrogens geom
_atom_sites_solution_primary direct
_atom_sites_solution_secondary difmap
_audit_creation_method SHELXL-97
_cell_angle_alpha 90.00
_cell_angle_beta 93.189(3)
_cell_angle_gamma 90.00
_cell_formula_units_Z 4
_cell_length_a 7.1222(9)
_cell_length_b 17.729(2)
_cell_length_c 16.957(2)
_cell_measurement_temperature 293(2)
_cell_volume 2137.8(4)
_computing_structure_refinement 'SHELXL-97 (Sheldrick, 1997)'
_computing_structure_solution 'SHELXS-97 (Sheldrick, 1990)'
_diffrn_ambient_temperature 293(2)
_diffrn_measured_fraction_theta_full 1.000
_diffrn_measured_fraction_theta_max 1.000
_diffrn_radiation_monochromator graphite
_diffrn_radiation_source 'fine-focus sealed tube'
_diffrn_radiation_type MoK\a
_diffrn_radiation_wavelength 0.71073
_diffrn_reflns_av_R_equivalents 0.1248
_diffrn_reflns_av_sigmaI/netI 0.0938
_diffrn_reflns_limit_h_max 8
_diffrn_reflns_limit_h_min -8
_diffrn_reflns_limit_k_max 21
_diffrn_reflns_limit_k_min -21
_diffrn_reflns_limit_l_max 20
_diffrn_reflns_limit_l_min -20
_diffrn_reflns_number 20280
_diffrn_reflns_theta_full 25.00
_diffrn_reflns_theta_max 25.00
_diffrn_reflns_theta_min 1.66
_exptl_absorpt_coefficient_mu 0.164
_exptl_absorpt_correction_T_max 0.9743
_exptl_absorpt_correction_T_min 0.9680
_exptl_absorpt_correction_type empirical
_exptl_absorpt_process_details 'SADABS, SHELDRICK (1996)'
_exptl_crystal_colour colorless
_exptl_crystal_density_diffrn 1.334
_exptl_crystal_description block
_exptl_crystal_F_000 912
_exptl_crystal_size_max 0.20
_exptl_crystal_size_mid 0.18
_exptl_crystal_size_min 0.16
_refine_diff_density_max 0.213
_refine_diff_density_min -0.210
_refine_diff_density_rms 0.053
_refine_ls_extinction_method none
_refine_ls_goodness_of_fit_ref 1.210
_refine_ls_hydrogen_treatment constr
_refine_ls_matrix_type full
_refine_ls_number_parameters 274
_refine_ls_number_reflns 3772
_refine_ls_number_restraints 0
_refine_ls_restrained_S_all 1.210
_refine_ls_R_factor_all 0.1811
_refine_ls_R_factor_gt 0.1215
_refine_ls_shift/su_max 0.019
_refine_ls_shift/su_mean 0.000
_refine_ls_structure_factor_coef Fsqd
_refine_ls_weighting_details 'calc w=1/[\s^2^(Fo^2^)+(0.0342P)^2^+3.3732P] where P=(Fo^2^+2Fc^2^)/3'
_refine_ls_weighting_scheme calc
_refine_ls_wR_factor_gt 0.1844
_refine_ls_wR_factor_ref 0.2058
_reflns_number_gt 2448
_reflns_number_total 3772
_reflns_threshold_expression >2sigma(I)
_cod_data_source_file jo301149s_si_002_3.cif
_cod_data_source_block compd-32
_cod_original_cell_volume 2137.9(5)
_cod_database_code 4027392

loop_
_symmetry_equiv_pos_as_xyz
'x, y, z'
'-x, y+1/2, -z+1/2'
'-x, -y, -z'
'x, -y-1/2, z-1/2'

loop_
_atom_site_label
_atom_site_type_symbol
_atom_site_fract_x
_atom_site_fract_y
_atom_site_fract_z
_atom_site_U_iso_or_equiv
_atom_site_adp_type
_atom_site_occupancy
_atom_site_symmetry_multiplicity
_atom_site_calc_flag
_atom_site_refinement_flags
P1 P 0.4715(2) 0.47654(10) 0.15976(9) 0.0524(5) Uani 1 1 d .
N1 N 0.2376(6) 0.5276(3) 0.5142(3) 0.0523(13) Uani 1 1 d .
O1 O 0.2286(7) 0.6891(3) 0.4734(3) 0.0736(14) Uani 1 1 d .
O2 O 0.2711(6) 0.6586(2) 0.3511(2) 0.0648(13) Uani 1 1 d .
O3 O 0.5064(6) 0.3899(2) 0.1484(2) 0.0566(12) Uani 1 1 d .
O4 O 0.6732(6) 0.5124(2) 0.1586(2) 0.0580(12) Uani 1 1 d .
O5 O 0.3343(6) 0.5096(3) 0.1033(2) 0.0732(14) Uani 1 1 d .
C1 C 0.1963(9) 0.5659(4) 0.5872(3) 0.066(2) Uani 1 1 d .
H1A H 0.1838 0.5293 0.6283 0.099 Uiso 1 1 calc R
H1B H 0.0810 0.5937 0.5794 0.099 Uiso 1 1 calc R
H1C H 0.2968 0.6000 0.6021 0.099 Uiso 1 1 calc R
C2 C 0.2601(8) 0.4517(4) 0.5063(4) 0.0506(16) Uani 1 1 d .
C3 C 0.2452(9) 0.3954(5) 0.5616(4) 0.066(2) Uani 1 1 d .
H3 H 0.2211 0.4071 0.6136 0.080 Uiso 1 1 calc R
C4 C 0.2663(9) 0.3230(5) 0.5392(4) 0.072(2) Uani 1 1 d .
H4 H 0.2587 0.2848 0.5764 0.087 Uiso 1 1 calc R
C5 C 0.2991(9) 0.3046(4) 0.4615(4) 0.072(2) Uani 1 1 d .
H5 H 0.3114 0.2543 0.4470 0.086 Uiso 1 1 calc R
C6 C 0.3133(8) 0.3601(4) 0.4062(4) 0.0606(18) Uani 1 1 d .
H6 H 0.3325 0.3475 0.3540 0.073 Uiso 1 1 calc R
C7 C 0.2988(8) 0.4359(4) 0.4279(3) 0.0480(15) Uani 1 1 d .
C8 C 0.3008(7) 0.5065(3) 0.3876(3) 0.0446(15) Uani 1 1 d .
C9 C 0.3431(8) 0.5284(3) 0.3075(3) 0.0448(14) Uani 1 1 d .
C10 C 0.2808(8) 0.6071(3) 0.2841(3) 0.0461(15) Uani 1 1 d .
C11 C 0.4129(10) 0.6490(4) 0.2328(4) 0.074(2) Uani 1 1 d .
H11A H 0.4331 0.6191 0.1861 0.089 Uiso 1 1 calc R
H11B H 0.5333 0.6553 0.2616 0.089 Uiso 1 1 calc R
C12 C 0.3364(13) 0.7266(4) 0.2075(5) 0.088(3) Uani 1 1 d .
H12A H 0.3372 0.7595 0.2532 0.105 Uiso 1 1 calc R
H12B H 0.4180 0.7487 0.1698 0.105 Uiso 1 1 calc R
C13 C 0.1389(16) 0.7216(5) 0.1707(5) 0.109(3) Uani 1 1 d .
H13A H 0.0913 0.7721 0.1606 0.131 Uiso 1 1 calc R
H13B H 0.1419 0.6958 0.1204 0.131 Uiso 1 1 calc R
C14 C 0.0083(12) 0.6810(4) 0.2215(5) 0.099(3) Uani 1 1 d .
H14A H -0.1130 0.6752 0.1931 0.119 Uiso 1 1 calc R
H14B H -0.0098 0.7104 0.2687 0.119 Uiso 1 1 calc R
C15 C 0.0854(9) 0.6038(4) 0.2447(4) 0.0665(19) Uani 1 1 d .
H15A H 0.0015 0.5801 0.2805 0.080 Uiso 1 1 calc R
H15B H 0.0880 0.5725 0.1979 0.080 Uiso 1 1 calc R
C16 C 0.2500(8) 0.6406(4) 0.4265(4) 0.0529(17) Uani 1 1 d .
C17 C 0.2608(7) 0.5606(4) 0.4422(3) 0.0429(15) Uani 1 1 d .
C18 C 0.4174(8) 0.4773(3) 0.2600(3) 0.0497(16) Uani 1 1 d .
H18 H 0.4469 0.4321 0.2856 0.060 Uiso 1 1 calc R
C19 C 0.6292(9) 0.3667(3) 0.0877(4) 0.0557(17) Uani 1 1 d .
H19A H 0.5726 0.3801 0.0363 0.067 Uiso 1 1 calc R
H19B H 0.6446 0.3124 0.0894 0.067 Uiso 1 1 calc R
C20 C 0.8191(9) 0.4042(3) 0.0992(3) 0.0489(16) Uani 1 1 d .
C21 C 0.7918(9) 0.4875(3) 0.0964(3) 0.0570(18) Uani 1 1 d .
H21A H 0.9131 0.5124 0.1026 0.068 Uiso 1 1 calc R
H21B H 0.7341 0.5017 0.0454 0.068 Uiso 1 1 calc R
C22 C 0.9392(9) 0.3812(4) 0.0307(4) 0.073(2) Uani 1 1 d .
H22A H 0.8855 0.4020 -0.0177 0.109 Uiso 1 1 calc R
H22B H 0.9424 0.3272 0.0268 0.109 Uiso 1 1 calc R
H22C H 1.0648 0.4001 0.0403 0.109 Uiso 1 1 calc R
C23 C 0.9194(10) 0.3806(4) 0.1771(4) 0.079(2) Uani 1 1 d .
H23A H 1.0419 0.4033 0.1816 0.119 Uiso 1 1 calc R
H23B H 0.9319 0.3267 0.1786 0.119 Uiso 1 1 calc R
H23C H 0.8477 0.3970 0.2202 0.119 Uiso 1 1 calc R

loop_
_atom_site_aniso_label
_atom_site_aniso_U_11
_atom_site_aniso_U_22
_atom_site_aniso_U_33
_atom_site_aniso_U_23
_atom_site_aniso_U_13
_atom_site_aniso_U_12
P1 0.0615(11) 0.0565(11) 0.0395(9) -0.0033(8) 0.0054(8) -0.0054(9)
N1 0.041(3) 0.076(4) 0.040(3) -0.004(3) 0.002(2) -0.003(3)
O1 0.094(4) 0.075(3) 0.053(3) -0.024(3) 0.012(3) -0.005(3)
O2 0.099(4) 0.057(3) 0.038(3) -0.006(2) 0.006(2) -0.004(2)
O3 0.059(3) 0.056(3) 0.057(3) -0.014(2) 0.017(2) -0.008(2)
O4 0.067(3) 0.057(3) 0.050(3) -0.010(2) 0.013(2) -0.015(2)
O5 0.086(3) 0.090(4) 0.042(3) -0.004(2) -0.006(2) 0.017(3)
C1 0.056(4) 0.107(6) 0.036(4) -0.005(4) 0.000(3) -0.006(4)
C2 0.032(4) 0.070(5) 0.049(4) 0.004(4) 0.001(3) -0.001(3)
C3 0.057(4) 0.102(6) 0.041(4) 0.017(4) 0.011(3) -0.001(4)
C4 0.060(5) 0.086(6) 0.071(5) 0.030(5) 0.009(4) -0.006(4)
C5 0.070(5) 0.066(5) 0.079(6) 0.015(4) 0.009(4) 0.003(4)
C6 0.057(4) 0.071(5) 0.054(4) 0.006(4) 0.005(3) 0.000(4)
C7 0.043(4) 0.053(4) 0.048(4) 0.005(3) 0.005(3) 0.000(3)
C8 0.037(3) 0.063(4) 0.033(3) -0.003(3) 0.000(3) -0.003(3)
C9 0.037(3) 0.056(4) 0.041(3) -0.005(3) -0.001(3) -0.005(3)
C10 0.052(4) 0.058(4) 0.029(3) -0.005(3) 0.002(3) -0.003(3)
C11 0.086(5) 0.067(5) 0.072(5) -0.007(4) 0.032(4) -0.012(4)
C12 0.130(8) 0.053(5) 0.084(6) 0.008(4) 0.040(6) -0.003(5)
C13 0.194(11) 0.068(6) 0.063(6) 0.001(4) -0.025(7) 0.013(7)
C14 0.099(7) 0.073(6) 0.120(8) 0.001(5) -0.044(6) 0.011(5)
C15 0.069(5) 0.059(5) 0.069(5) -0.004(4) -0.010(4) 0.003(4)
C16 0.051(4) 0.067(5) 0.041(4) -0.010(4) 0.002(3) 0.001(3)
C17 0.029(3) 0.067(4) 0.033(3) 0.000(3) 0.002(3) -0.003(3)
C18 0.060(4) 0.056(4) 0.033(3) 0.006(3) 0.000(3) 0.001(3)
C19 0.070(5) 0.047(4) 0.051(4) -0.007(3) 0.009(3) -0.007(3)
C20 0.060(4) 0.050(4) 0.037(3) 0.005(3) 0.006(3) -0.002(3)
C21 0.072(5) 0.059(5) 0.041(4) -0.001(3) 0.015(3) -0.016(4)
C22 0.075(5) 0.076(5) 0.070(5) 0.000(4) 0.027(4) 0.003(4)
C23 0.072(5) 0.094(6) 0.073(5) 0.026(4) 0.014(4) 0.001(4)

loop_
_atom_type_symbol
_atom_type_description
_atom_type_scat_dispersion_real
_atom_type_scat_dispersion_imag
_atom_type_scat_source
C C 0.0033 0.0016 'International Tables Vol C Tables 4.2.6.8 and 6.1.1.4'
H H 0.0000 0.0000 'International Tables Vol C Tables 4.2.6.8 and 6.1.1.4'
N N 0.0061 0.0033 'International Tables Vol C Tables 4.2.6.8 and 6.1.1.4'
O O 0.0106 0.0060 'International Tables Vol C Tables 4.2.6.8 and 6.1.1.4'
P P 0.1023 0.0942 'International Tables Vol C Tables 4.2.6.8 and 6.1.1.4'

loop_
_geom_angle_atom_site_label_1
_geom_angle_atom_site_label_2
_geom_angle_atom_site_label_3
_geom_angle
O5 P1 O3 114.8(3)
O5 P1 O4 114.2(3)
O3 P1 O4 104.1(2)
O5 P1 C18 117.2(3)
O3 P1 C18 99.8(3)
O4 P1 C18 105.0(2)
C2 N1 C17 108.3(5)
C2 N1 C1 125.0(5)
C17 N1 C1 126.8(6)
C16 O2 C10 127.5(5)
C19 O3 P1 118.1(4)
C21 O4 P1 117.0(4)
N1 C1 H1A 109.5
N1 C1 H1B 109.5
H1A C1 H1B 109.5
N1 C1 H1C 109.5
H1A C1 H1C 109.5
H1B C1 H1C 109.5
N1 C2 C3 129.4(6)
N1 C2 C7 108.7(6)
C3 C2 C7 121.9(7)
C4 C3 C2 118.9(7)
C4 C3 H3 120.6
C2 C3 H3 120.6
C3 C4 C5 121.2(7)
C3 C4 H4 119.4
C5 C4 H4 119.4
C6 C5 C4 120.2(7)
C6 C5 H5 119.9
C4 C5 H5 119.9
C5 C6 C7 120.1(6)
C5 C6 H6 119.9
C7 C6 H6 119.9
C6 C7 C2 117.6(6)
C6 C7 C8 135.5(6)
C2 C7 C8 106.7(6)
C17 C8 C7 106.3(5)
C17 C8 C9 120.1(6)
C7 C8 C9 133.5(5)
C18 C9 C8 119.2(6)
C18 C9 C10 125.9(5)
C8 C9 C10 114.7(5)
O2 C10 C15 106.6(5)
O2 C10 C11 101.5(5)
C15 C10 C11 110.7(5)
O2 C10 C9 113.5(4)
C15 C10 C9 109.2(5)
C11 C10 C9 114.9(5)
C10 C11 C12 112.3(6)
C10 C11 H11A 109.1
C12 C11 H11A 109.1
C10 C11 H11B 109.1
C12 C11 H11B 109.1
H11A C11 H11B 107.9
C13 C12 C11 111.8(7)
C13 C12 H12A 109.3
C11 C12 H12A 109.3
C13 C12 H12B 109.3
C11 C12 H12B 109.3
H12A C12 H12B 107.9
C14 C13 C12 112.8(7)
C14 C13 H13A 109.0
C12 C13 H13A 109.0
C14 C13 H13B 109.0
C12 C13 H13B 109.0
H13A C13 H13B 107.8
C13 C14 C15 111.0(7)
C13 C14 H14A 109.4
C15 C14 H14A 109.4
C13 C14 H14B 109.4
C15 C14 H14B 109.4
H14A C14 H14B 108.0
C10 C15 C14 113.0(6)
C10 C15 H15A 109.0
C14 C15 H15A 109.0
C10 C15 H15B 109.0
C14 C15 H15B 109.0
H15A C15 H15B 107.8
O1 C16 O2 119.6(6)
O1 C16 C17 126.6(6)
O2 C16 C17 113.8(5)
N1 C17 C8 110.0(5)
N1 C17 C16 125.1(5)
C8 C17 C16 124.9(5)
C9 C18 P1 134.3(5)
C9 C18 H18 112.8
P1 C18 H18 112.8
O3 C19 C20 110.8(5)
O3 C19 H19A 109.5
C20 C19 H19A 109.5
O3 C19 H19B 109.5
C20 C19 H19B 109.5
H19A C19 H19B 108.1
C21 C20 C19 108.5(5)
C21 C20 C23 110.7(5)
C19 C20 C23 111.4(5)
C21 C20 C22 108.4(5)
C19 C20 C22 108.6(5)
C23 C20 C22 109.2(5)
O4 C21 C20 110.9(5)
O4 C21 H21A 109.5
C20 C21 H21A 109.5
O4 C21 H21B 109.5
C20 C21 H21B 109.5
H21A C21 H21B 108.1
C20 C22 H22A 109.5
C20 C22 H22B 109.5
H22A C22 H22B 109.5
C20 C22 H22C 109.5
H22A C22 H22C 109.5
H22B C22 H22C 109.5
C20 C23 H23A 109.5
C20 C23 H23B 109.5
H23A C23 H23B 109.5
C20 C23 H23C 109.5
H23A C23 H23C 109.5
H23B C23 H23C 109.5

loop_
_geom_bond_atom_site_label_1
_geom_bond_atom_site_label_2
_geom_bond_distance
P1 O5 1.453(4)
P1 O3 1.570(4)
P1 O4 1.572(4)
P1 C18 1.764(5)
N1 C2 1.363(7)
N1 C17 1.372(7)
N1 C1 1.457(7)
O1 C16 1.188(7)
O2 C16 1.334(7)
O2 C10 1.461(6)
O3 C19 1.447(6)
O4 C21 1.456(6)
C1 H1A 0.9600
C1 H1B 0.9600
C1 H1C 0.9600
C2 C3 1.378(8)
C2 C7 1.401(8)
C3 C4 1.349(9)
C3 H3 0.9300
C4 C5 1.390(9)
C4 H4 0.9300
C5 C6 1.367(8)
C5 H5 0.9300
C6 C7 1.400(8)
C6 H6 0.9300
C7 C8 1.426(8)
C8 C17 1.375(7)
C8 C9 1.459(7)
C9 C18 1.340(7)
C9 C10 1.512(8)
C10 C15 1.511(8)
C10 C11 1.511(8)
C11 C12 1.533(9)
C11 H11A 0.9700
C11 H11B 0.9700
C12 C13 1.510(11)
C12 H12A 0.9700
C12 H12B 0.9700
C13 C14 1.488(11)
C13 H13A 0.9700
C13 H13B 0.9700
C14 C15 1.519(9)
C14 H14A 0.9700
C14 H14B 0.9700
C15 H15A 0.9700
C15 H15B 0.9700
C16 C17 1.443(8)
C18 H18 0.9300
C19 C20 1.510(8)
C19 H19A 0.9700
C19 H19B 0.9700
C20 C21 1.491(8)
C20 C23 1.524(8)
C20 C22 1.536(8)
C21 H21A 0.9700
C21 H21B 0.9700
C22 H22A 0.9600
C22 H22B 0.9600
C22 H22C 0.9600
C23 H23A 0.9600
C23 H23B 0.9600
C23 H23C 0.9600

loop_
_cod_related_entry_id
_cod_related_entry_database
_cod_related_entry_code
1 ChemSpider 30659524
